data_1560270
loop_
_publ_author_name
'MARFO-OWUSU, Emmanuel'
'THOMPSON, Amber L.'

_publ_section_title
;
 Crystal Structure of a Benzyltrimethylammonium Chloride Complex with
 &lt;i&gt;rac&lt;/i&gt;-1,1&#x2032;-Bi-2-naphthol: The Generation of Weak
 Interactions by the Influence of a Benzyl Group
;
_journal_issue 0
_journal_name_full 'X-ray Structure Analysis Online'
_journal_page_first 1
_journal_page_last 2
_journal_paper_doi 10.2116/xraystruct.37.1
_journal_volume 37
_journal_year 2021
_chemical_formula_moiety 'C30 H30 Cl1 N1 O2'
_chemical_formula_sum 'C30 H30 Cl N O2'
_chemical_formula_weight 472.03
_chemical_name_systematic
;
Benzyltrimethylammonium Chloride complex with rac-1,1'-Bi-2-naphthol
;
_space_group_IT_number 2
_space_group_name_Hall '-P 1'
_space_group_name_H-M_alt 'P -1'
_symmetry_cell_setting triclinic
_symmetry_space_group_name_Hall '-P 1'
_symmetry_space_group_name_H-M 'P -1'
_atom_sites_solution_hydrogens difmap
_atom_sites_solution_primary other
_audit_creation_date 2016-07-03
_audit_creation_method CRYSTALS_ver_14.43
_cell_angle_alpha 78.6034(5)
_cell_angle_beta 69.6790(5)
_cell_angle_gamma 89.5945(5)
_cell_formula_units_Z 2
_cell_length_a 9.91570(10)
_cell_length_b 10.10690(10)
_cell_length_c 13.5253(2)
_cell_measurement_reflns_used 5655
_cell_measurement_temperature 150
_cell_measurement_theta_max 27
_cell_measurement_theta_min 5
_cell_volume 1243.24(3)
_computing_cell_refinement 'DENZO/SCALEPACK (Otwinowski & Minor, 1997)'
_computing_data_collection 'COLLECT (Nonius, 2001).'
_computing_data_reduction 'DENZO/SCALEPACK (Otwinowski & Minor, 1997)'
_computing_molecular_graphics 'CAMERON (Watkin et al., 1996)'
_computing_publication_material 'CRYSTALS (Betteridge et al., 2003)'
_computing_structure_refinement 'CRYSTALS (Betteridge et al., 2003)'
_computing_structure_solution 'Superflip (Palatinus & Chapuis, 2007)'
_diffrn_ambient_temperature 150
_diffrn_measured_fraction_theta_full 0.992
_diffrn_measured_fraction_theta_max 0.990
_diffrn_measurement_device Area
_diffrn_measurement_device_type 'Nonius KappaCCD'
_diffrn_measurement_method \w
_diffrn_radiation_monochromator graphite
_diffrn_radiation_type 'Mo K\a'
_diffrn_radiation_wavelength 0.71073
_diffrn_reflns_av_R_equivalents 0.015
_diffrn_reflns_limit_h_max 12
_diffrn_reflns_limit_h_min -12
_diffrn_reflns_limit_k_max 13
_diffrn_reflns_limit_k_min -13
_diffrn_reflns_limit_l_max 17
_diffrn_reflns_limit_l_min -17
_diffrn_reflns_number 10874
_diffrn_reflns_theta_full 26.992
_diffrn_reflns_theta_max 27.543
_diffrn_reflns_theta_min 5.207
_diffrn_standards_number 0
_exptl_absorpt_coefficient_mu 0.181
_exptl_absorpt_correction_T_max 1.00
_exptl_absorpt_correction_T_min 0.54
_exptl_absorpt_correction_type multi-scan
_exptl_absorpt_process_details 'DENZO/SCALEPACK (Otwinowski & Minor, 1997)'
_exptl_crystal_colour colourless
_exptl_crystal_density_diffrn 1.261
_exptl_crystal_density_method 'not measured'
_exptl_crystal_description rodlike
_exptl_crystal_F_000 500
_exptl_crystal_size_max 0.45
_exptl_crystal_size_mid 0.42
_exptl_crystal_size_min 0.36
_refine_diff_density_max 0.37
_refine_diff_density_min -0.25
_refine_ls_extinction_coef 194(9)
_refine_ls_extinction_method 'Larson (1970), Equation 22'
_refine_ls_goodness_of_fit_ref 0.9879
_refine_ls_hydrogen_treatment constr
_refine_ls_matrix_type full
_refine_ls_number_parameters 308
_refine_ls_number_reflns 5672
_refine_ls_number_restraints 0
_refine_ls_R_factor_all 0.0427
_refine_ls_R_factor_gt 0.0372
_refine_ls_shift/su_max 0.0002904
_refine_ls_shift/su_mean 0.0000360
_refine_ls_structure_factor_coef Fsqd
_refine_ls_weighting_details
;

 Method, part 1, Chebychev polynomial, (Watkin, 1994, Prince, 1982) 

 [weight] = 1.0/[A~0~*T~0~(x)+A~1~*T~1~(x) ... +A~n-1~]*T~n-1~(x)] 

 where A~i~ are the Chebychev coefficients listed below and x= Fcalc/Fmax 

 Method = Robust Weighting (Prince, 1982) 

 W = [weight] * [1-(deltaF/6*sigmaF)^2^]^2^ 

 A~i~ are: 

 12.8 16.8 4.92 

;
_refine_ls_weighting_scheme calc
_refine_ls_wR_factor_all 0.0662
_refine_ls_wR_factor_gt 0.0617
_refine_ls_wR_factor_ref 0.0662
_reflns_limit_h_max 12
_reflns_limit_h_min -12
_reflns_limit_k_max 13
_reflns_limit_k_min -12
_reflns_limit_l_max 17
_reflns_limit_l_min 0
_reflns_number_gt 5007
_reflns_number_total 5672
_reflns_threshold_expression I>2.0\s(I)
_cod_data_source_file 37_1_1.txt
_cod_data_source_block BTMAC/BNP
_cod_depositor_comments
;
The following automatic conversions were performed:

data item '_atom_sites_solution_primary' value 'Other' was changed to
'other' in accordance with the
/home/data/users/saulius/crontab/automatic-downloads/current/J-STAGE/lib/dictionaries/cif_core.dic
dictionary named 'cif_core.dic' version 2.4.2 last updated on
2011-04-26.

Automatic conversion script
Id: cif_fix_values 7556 2019-12-06 15:28:31Z antanas 
;
_cod_original_sg_symbol_Hall -P1
_cod_original_sg_symbol_H-M 'P -1 '
_cod_original_formula_sum 'C30 H30 Cl1 N1 O2'
_cod_database_code 1560270

loop_
_symmetry_equiv_pos_as_xyz
x,y,z
-x,-y,-z

loop_
_atom_site_label
_atom_site_type_symbol
_atom_site_fract_x
_atom_site_fract_y
_atom_site_fract_z
_atom_site_U_iso_or_equiv
_atom_site_occupancy
_atom_site_adp_type
_atom_site_refinement_flags_posn
_atom_site_refinement_flags_adp
_atom_site_refinement_flags_occupancy
_atom_site_disorder_assembly
_atom_site_disorder_group
_atom_site_attached_hydrogens
Cl1 Cl 0.23212(4) 0.20674(3) 0.51678(3) 0.0286 1.0000 Uani . . . . . .
O2 O 0.41797(10) 0.42768(9) 0.33451(8) 0.0307 1.0000 Uani . . . . . .
C3 C 0.34709(13) 0.53908(12) 0.31219(10) 0.0219 1.0000 Uani . . . . . .
C4 C 0.42682(12) 0.65336(12) 0.24369(9) 0.0198 1.0000 Uani . . . . . .
C5 C 0.58775(13) 0.65475(12) 0.20047(10) 0.0201 1.0000 Uani . . . . . .
C6 C 0.66578(13) 0.64393(12) 0.09165(10) 0.0201 1.0000 Uani . . . . . .
C7 C 0.81906(13) 0.64195(12) 0.05431(10) 0.0227 1.0000 Uani . . . . . .
C8 C 0.89109(13) 0.65232(13) 0.12673(11) 0.0263 1.0000 Uani . . . . . .
C9 C 0.81597(14) 0.66451(13) 0.23001(11) 0.0255 1.0000 Uani . . . . . .
C10 C 0.66360(13) 0.66555(13) 0.26691(10) 0.0234 1.0000 Uani . . . . . .
O11 O 0.58925(10) 0.67593(11) 0.37094(7) 0.0323 1.0000 Uani . . . . . .
C12 C 0.89466(14) 0.62855(14) -0.05315(11) 0.0287 1.0000 Uani . . . . . .
C13 C 0.82285(15) 0.61745(14) -0.12136(11) 0.0302 1.0000 Uani . . . . . .
C14 C 0.67146(15) 0.62239(13) -0.08576(11) 0.0276 1.0000 Uani . . . . . .
C15 C 0.59524(14) 0.63478(12) 0.01797(10) 0.0236 1.0000 Uani . . . . . .
C16 C 0.35393(13) 0.77106(12) 0.21988(9) 0.0201 1.0000 Uani . . . . . .
C17 C 0.43007(14) 0.89453(13) 0.15491(10) 0.0256 1.0000 Uani . . . . . .
C18 C 0.35849(16) 1.00789(14) 0.13728(12) 0.0316 1.0000 Uani . . . . . .
C19 C 0.20696(16) 1.00476(14) 0.18217(12) 0.0322 1.0000 Uani . . . . . .
C20 C 0.13007(14) 0.88784(14) 0.24504(11) 0.0269 1.0000 Uani . . . . . .
C21 C 0.20071(13) 0.76857(13) 0.26600(10) 0.0211 1.0000 Uani . . . . . .
C22 C 0.12398(13) 0.64859(13) 0.33650(10) 0.0235 1.0000 Uani . . . . . .
C23 C 0.19480(13) 0.53664(13) 0.35908(10) 0.0239 1.0000 Uani . . . . . .
N24 N 0.74610(13) 0.18970(12) 0.42157(9) 0.0282 1.0000 Uani . . . . . .
C25 C 0.69166(19) 0.14184(18) 0.54185(12) 0.0407 1.0000 Uani . . . . . .
C26 C 0.64599(14) 0.12323(14) 0.37917(10) 0.0269 1.0000 Uani . . . . . .
C27 C 0.69609(14) 0.13983(13) 0.25866(10) 0.0245 1.0000 Uani . . . . . .
C28 C 0.76310(15) 0.03514(14) 0.21141(11) 0.0290 1.0000 Uani . . . . . .
C29 C 0.80275(16) 0.04435(16) 0.10112(12) 0.0348 1.0000 Uani . . . . . .
C30 C 0.77595(16) 0.15931(16) 0.03738(11) 0.0352 1.0000 Uani . . . . . .
C31 C 0.71096(16) 0.26473(15) 0.08311(11) 0.0329 1.0000 Uani . . . . . .
C32 C 0.66928(14) 0.25529(14) 0.19393(11) 0.0296 1.0000 Uani . . . . . .
C33 C 0.89724(15) 0.14940(15) 0.37673(12) 0.0329 1.0000 Uani . . . . . .
C34 C 0.7438(2) 0.34098(15) 0.39509(15) 0.0452 1.0000 Uani . . . . . .
H81 H 0.9974 0.6517 0.1013 0.0325 1.0000 Uiso R . . . . .
H91 H 0.8649 0.6748 0.2807 0.0317 1.0000 Uiso R . . . . .
H121 H 1.0002 0.6250 -0.0761 0.0353 1.0000 Uiso R . . . . .
H131 H 0.8766 0.6061 -0.1965 0.0359 1.0000 Uiso R . . . . .
H141 H 0.6213 0.6154 -0.1356 0.0328 1.0000 Uiso R . . . . .
H151 H 0.4910 0.6388 0.0420 0.0286 1.0000 Uiso R . . . . .
H171 H 0.5350 0.8983 0.1235 0.0307 1.0000 Uiso R . . . . .
H181 H 0.4113 1.0918 0.0936 0.0387 1.0000 Uiso R . . . . .
H191 H 0.1569 1.0869 0.1669 0.0394 1.0000 Uiso R . . . . .
H201 H 0.0243 0.8827 0.2789 0.0323 1.0000 Uiso R . . . . .
H221 H 0.0186 0.6483 0.3706 0.0290 1.0000 Uiso R . . . . .
H231 H 0.1452 0.4521 0.4077 0.0284 1.0000 Uiso R . . . . .
H251 H 0.7571 0.1850 0.5681 0.0603 1.0000 Uiso R . . . . .
H253 H 0.6950 0.0438 0.5572 0.0597 1.0000 Uiso R . . . . .
H252 H 0.5923 0.1700 0.5717 0.0601 1.0000 Uiso R . . . . .
H262 H 0.6413 0.0282 0.4133 0.0329 1.0000 Uiso R . . . . .
H261 H 0.5506 0.1616 0.4075 0.0330 1.0000 Uiso R . . . . .
H281 H 0.7809 -0.0455 0.2560 0.0359 1.0000 Uiso R . . . . .
H291 H 0.8487 -0.0286 0.0689 0.0433 1.0000 Uiso R . . . . .
H301 H 0.8035 0.1662 -0.0409 0.0432 1.0000 Uiso R . . . . .
H311 H 0.6923 0.3486 0.0379 0.0403 1.0000 Uiso R . . . . .
H321 H 0.6213 0.3286 0.2260 0.0375 1.0000 Uiso R . . . . .
H333 H 0.9315 0.1809 0.2984 0.0487 1.0000 Uiso R . . . . .
H332 H 0.9545 0.1901 0.4108 0.0493 1.0000 Uiso R . . . . .
H331 H 0.8934 0.0511 0.3952 0.0480 1.0000 Uiso R . . . . .
H343 H 0.8039 0.3769 0.4288 0.0666 1.0000 Uiso R . . . . .
H342 H 0.6429 0.3640 0.4245 0.0670 1.0000 Uiso R . . . . .
H341 H 0.7854 0.3706 0.3155 0.0664 1.0000 Uiso R . . . . .
H21 H 0.3553 0.3628 0.3854 0.0489 1.0000 Uiso R . . . . .
H111 H 0.6522 0.7017 0.3996 0.0503 1.0000 Uiso R . . . . .

loop_
_atom_site_aniso_label
_atom_site_aniso_U_11
_atom_site_aniso_U_22
_atom_site_aniso_U_33
_atom_site_aniso_U_23
_atom_site_aniso_U_13
_atom_site_aniso_U_12
Cl1 0.03045(17) 0.02543(16) 0.02597(16) -0.00176(12) -0.00707(13) -0.00060(12)
O2 0.0229(5) 0.0237(5) 0.0354(5) 0.0041(4) -0.0035(4) 0.0047(4)
C3 0.0205(6) 0.0231(6) 0.0216(6) -0.0042(5) -0.0071(5) 0.0049(5)
C4 0.0166(5) 0.0241(6) 0.0178(5) -0.0048(4) -0.0051(4) 0.0028(4)
C5 0.0172(5) 0.0191(5) 0.0216(6) -0.0021(4) -0.0050(4) 0.0022(4)
C6 0.0199(6) 0.0156(5) 0.0229(6) -0.0027(4) -0.0057(5) 0.0010(4)
C7 0.0200(6) 0.0190(6) 0.0258(6) -0.0044(5) -0.0040(5) 0.0017(4)
C8 0.0174(6) 0.0255(6) 0.0332(7) -0.0052(5) -0.0059(5) 0.0018(5)
C9 0.0216(6) 0.0270(6) 0.0294(7) -0.0055(5) -0.0111(5) 0.0027(5)
C10 0.0216(6) 0.0244(6) 0.0228(6) -0.0042(5) -0.0065(5) 0.0030(5)
O11 0.0250(5) 0.0499(6) 0.0229(5) -0.0107(4) -0.0080(4) 0.0031(4)
C12 0.0227(6) 0.0272(6) 0.0293(7) -0.0071(5) 0.0000(5) 0.0016(5)
C13 0.0324(7) 0.0275(7) 0.0240(6) -0.0065(5) -0.0010(5) 0.0003(5)
C14 0.0326(7) 0.0245(6) 0.0246(6) -0.0045(5) -0.0090(5) -0.0013(5)
C15 0.0232(6) 0.0214(6) 0.0246(6) -0.0035(5) -0.0072(5) 0.0002(5)
C16 0.0209(6) 0.0221(6) 0.0180(5) -0.0054(4) -0.0070(4) 0.0030(4)
C17 0.0248(6) 0.0235(6) 0.0255(6) -0.0044(5) -0.0054(5) 0.0018(5)
C18 0.0347(7) 0.0228(6) 0.0324(7) -0.0024(5) -0.0075(6) 0.0030(5)
C19 0.0344(7) 0.0265(7) 0.0349(7) -0.0071(6) -0.0110(6) 0.0125(6)
C20 0.0246(6) 0.0299(7) 0.0270(6) -0.0089(5) -0.0086(5) 0.0099(5)
C21 0.0201(6) 0.0254(6) 0.0192(6) -0.0071(5) -0.0071(5) 0.0049(5)
C22 0.0178(5) 0.0300(6) 0.0228(6) -0.0070(5) -0.0065(5) 0.0032(5)
C23 0.0191(6) 0.0257(6) 0.0237(6) -0.0022(5) -0.0051(5) -0.0012(5)
N24 0.0341(6) 0.0266(6) 0.0257(6) -0.0095(4) -0.0108(5) 0.0055(5)
C25 0.0503(9) 0.0502(9) 0.0243(7) -0.0151(7) -0.0125(7) 0.0099(7)
C26 0.0254(6) 0.0300(7) 0.0237(6) -0.0050(5) -0.0068(5) 0.0017(5)
C27 0.0223(6) 0.0280(6) 0.0225(6) -0.0047(5) -0.0073(5) 0.0014(5)
C28 0.0325(7) 0.0253(6) 0.0301(7) -0.0066(5) -0.0116(6) 0.0025(5)
C29 0.0369(8) 0.0376(8) 0.0313(7) -0.0166(6) -0.0085(6) 0.0003(6)
C30 0.0355(8) 0.0456(9) 0.0232(7) -0.0059(6) -0.0090(6) -0.0103(6)
C31 0.0324(7) 0.0369(8) 0.0283(7) 0.0025(6) -0.0142(6) -0.0019(6)
C32 0.0256(6) 0.0318(7) 0.0305(7) -0.0047(6) -0.0101(5) 0.0058(5)
C33 0.0274(7) 0.0364(8) 0.0368(8) -0.0106(6) -0.0121(6) 0.0020(6)
C34 0.0644(11) 0.0262(7) 0.0542(10) -0.0141(7) -0.0293(9) 0.0089(7)

loop_
_atom_type_symbol
_atom_type_scat_dispersion_real
_atom_type_scat_dispersion_imag
_atom_type_scat_Cromer_Mann_a1
_atom_type_scat_Cromer_Mann_b1
_atom_type_scat_Cromer_Mann_a2
_atom_type_scat_Cromer_Mann_b2
_atom_type_scat_Cromer_Mann_a3
_atom_type_scat_Cromer_Mann_b3
_atom_type_scat_Cromer_Mann_a4
_atom_type_scat_Cromer_Mann_b4
_atom_type_scat_Cromer_Mann_c
_atom_type_scat_source
C 0.0033 0.0016 2.3100 20.8439 1.0200 10.2075 1.5886 0.5687 0.8650 51.6512 0.2156 'International Tables Vol C 4.2.6.8 and 6.1.1.4'
H 0.0000 0.0000 0.4930 10.5109 0.3229 26.1257 0.1402 3.1424 0.0408 57.7998 0.0030 'International Tables Vol C 4.2.6.8 and 6.1.1.4'
O 0.0106 0.0060 3.0485 13.2771 2.2868 5.7011 1.5463 0.3239 0.8670 32.9089 0.2508 'International Tables Vol C 4.2.6.8 and 6.1.1.4'
Cl 0.1484 0.1585 11.4604 0.0104 7.1964 1.1662 6.2556 18.5194 1.6455 47.7784 -9.5574 'International Tables Vol C 4.2.6.8 and 6.1.1.4'
N 0.0061 0.0033 12.2126 0.0057 3.1322 9.8933 2.0125 28.9975 1.1663 0.5826 -11.5290 'International Tables Vol C 4.2.6.8 and 6.1.1.4'

loop_
_geom_angle_atom_site_label_1
_geom_angle_site_symmetry_1
_geom_angle_atom_site_label_2
_geom_angle_site_symmetry_2
_geom_angle_atom_site_label_3
_geom_angle_site_symmetry_3
_geom_angle
_geom_angle_publ_flag
C3 . O2 . H21 . 110.0 no
O2 . C3 . C4 . 118.43(11) yes
O2 . C3 . C23 . 120.35(11) yes
C4 . C3 . C23 . 121.22(11) yes
C3 . C4 . C5 . 119.75(11) yes
C3 . C4 . C16 . 119.02(11) yes
C5 . C4 . C16 . 121.15(11) yes
C4 . C5 . C6 . 121.81(11) yes
C4 . C5 . C10 . 119.47(11) yes
C6 . C5 . C10 . 118.72(11) yes
C5 . C6 . C7 . 120.11(11) yes
C5 . C6 . C15 . 121.93(11) yes
C7 . C6 . C15 . 117.96(11) yes
C6 . C7 . C8 . 118.58(11) yes
C6 . C7 . C12 . 119.45(12) yes
C8 . C7 . C12 . 121.97(12) yes
C7 . C8 . C9 . 120.94(12) yes
C7 . C8 . H81 . 119.1 no
C9 . C8 . H81 . 120.0 no
C8 . C9 . C10 . 120.25(12) yes
C8 . C9 . H91 . 121.9 no
C10 . C9 . H91 . 117.9 no
C9 . C10 . C5 . 121.39(12) yes
C9 . C10 . O11 . 119.78(11) yes
C5 . C10 . O11 . 118.83(11) yes
C10 . O11 . H111 . 108.7 no
C7 . C12 . C13 . 120.99(12) yes
C7 . C12 . H121 . 117.7 no
C13 . C12 . H121 . 121.3 no
C12 . C13 . C14 . 119.89(12) yes
C12 . C13 . H131 . 120.6 no
C14 . C13 . H131 . 119.5 no
C13 . C14 . C15 . 120.44(13) yes
C13 . C14 . H141 . 119.1 no
C15 . C14 . H141 . 120.4 no
C6 . C15 . C14 . 121.25(12) yes
C6 . C15 . H151 . 118.6 no
C14 . C15 . H151 . 120.2 no
C4 . C16 . C17 . 121.89(11) yes
C4 . C16 . C21 . 119.93(11) yes
C17 . C16 . C21 . 118.11(11) yes
C16 . C17 . C18 . 120.95(12) yes
C16 . C17 . H171 . 119.2 no
C18 . C17 . H171 . 119.9 no
C17 . C18 . C19 . 120.79(13) yes
C17 . C18 . H181 . 120.4 no
C19 . C18 . H181 . 118.8 no
C18 . C19 . C20 . 119.92(12) yes
C18 . C19 . H191 . 119.7 no
C20 . C19 . H191 . 120.4 no
C19 . C20 . C21 . 120.87(12) yes
C19 . C20 . H201 . 122.0 no
C21 . C20 . H201 . 117.1 no
C16 . C21 . C20 . 119.34(11) yes
C16 . C21 . C22 . 118.74(11) yes
C20 . C21 . C22 . 121.83(11) yes
C21 . C22 . C23 . 120.87(11) yes
C21 . C22 . H221 . 118.6 no
C23 . C22 . H221 . 120.5 no
C3 . C23 . C22 . 120.21(12) yes
C3 . C23 . H231 . 116.7 no
C22 . C23 . H231 . 123.0 no
C25 . N24 . C26 . 107.30(11) yes
C25 . N24 . C33 . 108.55(11) yes
C26 . N24 . C33 . 111.44(10) yes
C25 . N24 . C34 . 109.04(12) yes
C26 . N24 . C34 . 110.66(11) yes
C33 . N24 . C34 . 109.76(12) yes
N24 . C25 . H251 . 106.5 no
N24 . C25 . H253 . 107.7 no
H251 . C25 . H253 . 110.9 no
N24 . C25 . H252 . 108.6 no
H251 . C25 . H252 . 111.1 no
H253 . C25 . H252 . 111.8 no
N24 . C26 . C27 . 115.47(11) yes
N24 . C26 . H262 . 102.9 no
C27 . C26 . H262 . 110.4 no
N24 . C26 . H261 . 106.1 no
C27 . C26 . H261 . 111.1 no
H262 . C26 . H261 . 110.6 no
C26 . C27 . C28 . 119.35(12) yes
C26 . C27 . C32 . 121.20(12) yes
C28 . C27 . C32 . 119.35(12) yes
C27 . C28 . C29 . 120.60(13) yes
C27 . C28 . H281 . 119.7 no
C29 . C28 . H281 . 119.7 no
C28 . C29 . C30 . 119.72(14) yes
C28 . C29 . H291 . 120.2 no
C30 . C29 . H291 . 120.0 no
C29 . C30 . C31 . 120.26(13) yes
C29 . C30 . H301 . 120.1 no
C31 . C30 . H301 . 119.7 no
C30 . C31 . C32 . 120.24(13) yes
C30 . C31 . H311 . 121.0 no
C32 . C31 . H311 . 118.8 no
C27 . C32 . C31 . 119.80(13) yes
C27 . C32 . H321 . 120.2 no
C31 . C32 . H321 . 120.0 no
N24 . C33 . H333 . 107.9 no
N24 . C33 . H332 . 107.5 no
H333 . C33 . H332 . 112.9 no
N24 . C33 . H331 . 106.9 no
H333 . C33 . H331 . 110.2 no
H332 . C33 . H331 . 111.2 no
N24 . C34 . H343 . 106.6 no
N24 . C34 . H342 . 107.7 no
H343 . C34 . H342 . 111.9 no
N24 . C34 . H341 . 107.5 no
H343 . C34 . H341 . 110.6 no
H342 . C34 . H341 . 112.1 no

loop_
_geom_bond_atom_site_label_1
_geom_bond_site_symmetry_1
_geom_bond_atom_site_label_2
_geom_bond_site_symmetry_2
_geom_bond_distance
_geom_bond_publ_flag
O2 . C3 . 1.3619(14) yes
O2 . H21 . 0.906 no
C3 . C4 . 1.3780(17) yes
C3 . C23 . 1.4185(16) yes
C4 . C5 . 1.4958(16) yes
C4 . C16 . 1.4280(16) yes
C5 . C6 . 1.4311(16) yes
C5 . C10 . 1.3764(17) yes
C6 . C7 . 1.4268(16) yes
C6 . C15 . 1.4186(17) yes
C7 . C8 . 1.4171(18) yes
C7 . C12 . 1.4186(18) yes
C8 . C9 . 1.3658(18) yes
C8 . H81 . 0.989 no
C9 . C10 . 1.4177(17) yes
C9 . H91 . 0.988 no
C10 . O11 . 1.3679(15) yes
O11 . H111 . 0.904 no
C12 . C13 . 1.367(2) yes
C12 . H121 . 0.986 no
C13 . C14 . 1.4121(19) yes
C13 . H131 . 1.000 no
C14 . C15 . 1.3736(18) yes
C14 . H141 . 0.980 no
C15 . H151 . 0.974 no
C16 . C17 . 1.4208(17) yes
C16 . C21 . 1.4262(16) yes
C17 . C18 . 1.3680(18) yes
C17 . H171 . 0.975 no
C18 . C19 . 1.409(2) yes
C18 . H181 . 0.967 no
C19 . C20 . 1.366(2) yes
C19 . H191 . 0.988 no
C20 . C21 . 1.4196(17) yes
C20 . H201 . 0.985 no
C21 . C22 . 1.4180(17) yes
C22 . C23 . 1.3667(18) yes
C22 . H221 . 0.984 no
C23 . H231 . 0.982 no
N24 . C25 . 1.5015(18) yes
N24 . C26 . 1.5240(17) yes
N24 . C33 . 1.4958(17) yes
N24 . C34 . 1.5017(18) yes
C25 . H251 . 0.981 no
C25 . H253 . 0.975 no
C25 . H252 . 0.990 no
C26 . C27 . 1.5042(17) yes
C26 . H262 . 0.974 no
C26 . H261 . 0.997 no
C27 . C28 . 1.3899(18) yes
C27 . C32 . 1.3973(18) yes
C28 . C29 . 1.3880(19) yes
C28 . H281 . 0.968 no
C29 . C30 . 1.387(2) yes
C29 . H291 . 0.962 no
C30 . C31 . 1.381(2) yes
C30 . H301 . 0.985 no
C31 . C32 . 1.3930(19) yes
C31 . H311 . 0.999 no
C32 . H321 . 0.971 no
C33 . H333 . 0.978 no
C33 . H332 . 0.982 no
C33 . H331 . 0.973 no
C34 . H343 . 0.976 no
C34 . H342 . 0.985 no
C34 . H341 . 0.992 no

loop_
_geom_hbond_atom_site_label_D
_geom_hbond_site_symmetry_D
_geom_hbond_atom_site_label_H
_geom_hbond_site_symmetry_H
_geom_hbond_atom_site_label_A
_geom_hbond_site_symmetry_A
_geom_hbond_angle_DHA
_geom_hbond_distance_DH
_geom_hbond_distance_HA
_geom_hbond_distance_DA
_geom_hbond_publ_flag
C25 . H251 . C21 2_666 145.44(5) 0.981 2.550 3.403(2) yes
C25 . H252 . O11 2_666 155.97(5) 0.990 2.395 3.324(2) yes
C32 . H321 . O2 . 153.58(4) 0.971 2.391 3.289(2) yes
